data_2105159
loop_
_publ_author_name
'Tutughamiarso, Maya'
'Wagner, Guido'
'Egert, Ernst'

_publ_section_title
;
 Cocrystals of 5-fluorocytosine. I. Coformers with fixed hydrogen-bonding
 sites
;
_journal_coeditor_code GP5052
_journal_issue 4
_journal_name_full 'Acta Crystallographica Section B'
_journal_page_first 431
_journal_page_last 443
_journal_paper_doi 10.1107/S010876811202561X
_journal_volume 68
_journal_year 2012
_chemical_formula_moiety 'C4 H4 F N3 O, C4 H5 N3 O2'
_chemical_formula_sum 'C8 H9 F N6 O3'
_chemical_formula_weight 256.21
_chemical_name_systematic
;
 ?
;
_space_group_IT_number 15
_symmetry_cell_setting monoclinic
_symmetry_space_group_name_Hall '-C 2yc'
_symmetry_space_group_name_H-M 'C 1 2/c 1'
_atom_sites_solution_hydrogens geom
_atom_sites_solution_primary direct
_atom_sites_solution_secondary difmap
_audit_creation_method SHELXL-97
_cell_angle_alpha 90.00
_cell_angle_beta 101.660(8)
_cell_angle_gamma 90.00
_cell_formula_units_Z 8
_cell_length_a 15.5508(15)
_cell_length_b 11.7839(7)
_cell_length_c 11.4971(12)
_cell_measurement_reflns_used 9090
_cell_measurement_temperature 173(2)
_cell_measurement_theta_max 25.85
_cell_measurement_theta_min 3.45
_cell_volume 2063.4(3)
_computing_cell_refinement 'X-Area (Stoe & Cie, 2001)'
_computing_data_collection 'X-Area (Stoe & Cie, 2001)'
_computing_data_reduction 'X-Area (Stoe & Cie, 2001)'
_computing_molecular_graphics 'Mercury (Macrae et al., 2008) and XP (Sheldrick, 2008)'
_computing_structure_refinement 'SHELXL97 (Sheldrick, 2008)'
_computing_structure_solution 'SHELXS97 (Sheldrick, 2008)'
_diffrn_ambient_temperature 173(2)
_diffrn_measured_fraction_theta_full 0.998
_diffrn_measured_fraction_theta_max 0.997
_diffrn_measurement_device_type 'STOE IPDS II two-circle-diffractometer'
_diffrn_measurement_method \w
_diffrn_radiation_monochromator graphite
_diffrn_radiation_source 'fine-focus sealed tube'
_diffrn_radiation_type MoK\a
_diffrn_radiation_wavelength 0.71073
_diffrn_reflns_av_R_equivalents 0.1588
_diffrn_reflns_av_sigmaI/netI 0.0674
_diffrn_reflns_limit_h_max 18
_diffrn_reflns_limit_h_min -18
_diffrn_reflns_limit_k_max 14
_diffrn_reflns_limit_k_min -14
_diffrn_reflns_limit_l_max 12
_diffrn_reflns_limit_l_min -13
_diffrn_reflns_number 15020
_diffrn_reflns_theta_full 25.00
_diffrn_reflns_theta_max 25.59
_diffrn_reflns_theta_min 3.46
_diffrn_standards_number 0
_exptl_absorpt_coefficient_mu 0.141
_exptl_absorpt_correction_type none
_exptl_crystal_colour colourless
_exptl_crystal_density_diffrn 1.650
_exptl_crystal_density_method 'not measured'
_exptl_crystal_description block
_exptl_crystal_F_000 1056
_exptl_crystal_size_max 0.60
_exptl_crystal_size_mid 0.30
_exptl_crystal_size_min 0.30
_refine_diff_density_max 0.271
_refine_diff_density_min -0.214
_refine_ls_extinction_coef 0.0018(5)
_refine_ls_extinction_expression Fc^*^=kFc[1+0.001xFc^2^\l^3^/sin(2\q)]^-1/4^
_refine_ls_extinction_method SHELXL
_refine_ls_goodness_of_fit_ref 0.991
_refine_ls_hydrogen_treatment mixed
_refine_ls_matrix_type full
_refine_ls_number_parameters 192
_refine_ls_number_reflns 1935
_refine_ls_number_restraints 0
_refine_ls_restrained_S_all 0.991
_refine_ls_R_factor_all 0.0506
_refine_ls_R_factor_gt 0.0373
_refine_ls_shift/su_max 0.000
_refine_ls_shift/su_mean 0.000
_refine_ls_structure_factor_coef Fsqd
_refine_ls_weighting_details 'calc w=1/[\s^2^(Fo^2^)+(0.0472P)^2^+0.0000P] where P=(Fo^2^+2Fc^2^)/3'
_refine_ls_weighting_scheme calc
_refine_ls_wR_factor_gt 0.0911
_refine_ls_wR_factor_ref 0.0961
_reflns_number_gt 1507
_reflns_number_total 1935
_reflns_threshold_expression I>2sigma(I)
_cod_data_source_file gp5052.cif
_cod_data_source_block IV
_cod_depositor_comments
;
The following automatic conversions were performed:

'_symmetry_cell_setting' value 'Monoclinic' changed to 'monoclinic'
according to /home/saulius/struct/CIF-dictionaries/cif_core.dic
dictionary named 'cif_core.dic' version 2.4.2 from 2011-04-26.

Automatic conversion script
Id: cif_fix_values 1891 2012-01-12 08:04:46Z andrius 
;
_cod_original_sg_symbol_H-M 'C 2/c'
_cod_database_code 2105159

loop_
_symmetry_equiv_pos_as_xyz
'x, y, z'
'-x, y, -z+1/2'
'x+1/2, y+1/2, z'
'-x+1/2, y+1/2, -z+1/2'
'-x, -y, -z'
'x, -y, z-1/2'
'-x+1/2, -y+1/2, -z'
'x+1/2, -y+1/2, z-1/2'

loop_
_atom_site_type_symbol
_atom_site_label
_atom_site_fract_x
_atom_site_fract_y
_atom_site_fract_z
_atom_site_U_iso_or_equiv
_atom_site_adp_type
_atom_site_calc_flag
_atom_site_refinement_flags
_atom_site_occupancy
_atom_site_symmetry_multiplicity
N N1 0.16314(8) 0.50672(12) 0.75001(12) 0.0208(3) Uani d . 1 1
H H1 0.1913(12) 0.5430(16) 0.6998(17) 0.027(5) Uiso d . 1 1
C C2 0.12106(10) 0.57338(13) 0.81866(14) 0.0225(4) Uani d . 1 1
N N3 0.07348(8) 0.51746(11) 0.88880(12) 0.0210(3) Uani d . 1 1
H H3 0.0437(13) 0.5558(18) 0.940(2) 0.047(6) Uiso d . 1 1
C C4 0.06432(9) 0.39869(13) 0.89298(13) 0.0179(3) Uani d . 1 1
C C5 0.10933(9) 0.33537(13) 0.81943(13) 0.0192(3) Uani d . 1 1
H H5 0.1049 0.2550 0.8176 0.023 Uiso calc R 1 1
C C6 0.15942(9) 0.38941(13) 0.75059(13) 0.0177(3) Uani d . 1 1
O O21 0.12809(8) 0.67801(10) 0.81616(11) 0.0347(3) Uani d . 1 1
O O41 0.01841(7) 0.35882(9) 0.96112(10) 0.0231(3) Uani d . 1 1
N N61 0.20757(9) 0.33771(13) 0.68126(13) 0.0242(3) Uani d . 1 1
H H61A 0.2167(15) 0.262(2) 0.687(2) 0.061(7) Uiso d . 1 1
H H61B 0.2456(15) 0.3776(19) 0.645(2) 0.054(7) Uiso d . 1 1
N N1' 0.32668(8) 0.65165(11) 0.45465(12) 0.0206(3) Uani d . 1 1
H H1' 0.3047(13) 0.7292(18) 0.4427(18) 0.043(6) Uiso d . 1 1
C C2' 0.29644(9) 0.58530(13) 0.53727(14) 0.0184(3) Uani d . 1 1
N N3' 0.32273(8) 0.47538(10) 0.55340(12) 0.0189(3) Uani d . 1 1
C C4' 0.37820(9) 0.43197(12) 0.48934(14) 0.0190(3) Uani d . 1 1
C C5' 0.40613(10) 0.50005(15) 0.40088(14) 0.0231(4) Uani d . 1 1
C C6' 0.38086(10) 0.60923(14) 0.38535(14) 0.0231(4) Uani d . 1 1
H H6' 0.4001 0.6554 0.3279 0.028 Uiso calc R 1 1
O O21' 0.24496(7) 0.62932(9) 0.59645(10) 0.0236(3) Uani d . 1 1
N N41' 0.40715(9) 0.32627(12) 0.50794(14) 0.0250(3) Uani d . 1 1
H H41C 0.4458(14) 0.2995(18) 0.4658(19) 0.043(6) Uiso d . 1 1
H H41D 0.3913(14) 0.2850(18) 0.567(2) 0.045(6) Uiso d . 1 1
F F51' 0.46007(7) 0.45133(9) 0.33608(9) 0.0374(3) Uani d . 1 1

loop_
_atom_site_aniso_label
_atom_site_aniso_U_11
_atom_site_aniso_U_22
_atom_site_aniso_U_33
_atom_site_aniso_U_12
_atom_site_aniso_U_13
_atom_site_aniso_U_23
N1 0.0262(7) 0.0175(7) 0.0238(7) -0.0028(5) 0.0169(6) 0.0003(5)
C2 0.0280(8) 0.0178(8) 0.0255(8) -0.0023(6) 0.0146(7) -0.0011(6)
N3 0.0266(7) 0.0166(7) 0.0247(7) -0.0002(5) 0.0167(6) 0.0007(5)
C4 0.0175(7) 0.0182(7) 0.0198(8) -0.0022(6) 0.0080(6) 0.0010(6)
C5 0.0209(7) 0.0146(7) 0.0246(8) -0.0016(6) 0.0106(6) -0.0006(6)
C6 0.0177(7) 0.0184(8) 0.0181(8) -0.0009(6) 0.0064(6) -0.0020(6)
O21 0.0549(8) 0.0150(6) 0.0445(7) -0.0040(5) 0.0349(6) -0.0002(5)
O41 0.0263(6) 0.0204(6) 0.0282(6) -0.0035(4) 0.0189(5) 0.0008(5)
N61 0.0268(7) 0.0203(7) 0.0311(8) -0.0010(6) 0.0190(6) -0.0026(6)
N1' 0.0228(7) 0.0187(7) 0.0239(7) 0.0013(5) 0.0134(5) 0.0041(5)
C2' 0.0190(7) 0.0180(8) 0.0204(8) -0.0002(6) 0.0094(6) 0.0009(6)
N3' 0.0208(6) 0.0149(6) 0.0240(7) -0.0003(5) 0.0119(5) -0.0001(5)
C4' 0.0194(7) 0.0179(8) 0.0217(8) -0.0017(6) 0.0086(6) -0.0028(6)
C5' 0.0226(8) 0.0280(8) 0.0232(8) 0.0050(6) 0.0154(7) -0.0009(7)
C6' 0.0239(7) 0.0252(8) 0.0240(8) 0.0005(7) 0.0138(6) 0.0054(7)
O21' 0.0288(6) 0.0172(6) 0.0308(6) 0.0029(4) 0.0201(5) 0.0022(5)
N41' 0.0294(8) 0.0182(7) 0.0333(8) 0.0036(6) 0.0207(6) 0.0004(6)
F51' 0.0477(6) 0.0375(6) 0.0376(6) 0.0156(5) 0.0337(5) 0.0064(5)

loop_
_atom_type_symbol
_atom_type_description
_atom_type_scat_dispersion_real
_atom_type_scat_dispersion_imag
_atom_type_scat_source
C C 0.0033 0.0016 'International Tables Vol C Tables 4.2.6.8 and 6.1.1.4'
H H 0.0000 0.0000 'International Tables Vol C Tables 4.2.6.8 and 6.1.1.4'
F F 0.0171 0.0103 'International Tables Vol C Tables 4.2.6.8 and 6.1.1.4'
N N 0.0061 0.0033 'International Tables Vol C Tables 4.2.6.8 and 6.1.1.4'
O O 0.0106 0.0060 'International Tables Vol C Tables 4.2.6.8 and 6.1.1.4'

loop_
_geom_angle_atom_site_label_1
_geom_angle_atom_site_label_2
_geom_angle_atom_site_label_3
_geom_angle
C2 N1 C6 123.01(13)
C2 N1 H1 116.7(12)
C6 N1 H1 120.2(12)
O21 C2 N3 123.62(15)
O21 C2 N1 120.18(14)
N3 C2 N1 116.19(14)
C2 N3 C4 124.68(13)
C2 N3 H3 122.2(13)
C4 N3 H3 113.1(13)
O41 C4 N3 117.92(13)
O41 C4 C5 126.10(14)
N3 C4 C5 115.98(13)
C6 C5 C4 120.43(14)
C6 C5 H5 119.8
C4 C5 H5 119.8
N61 C6 C5 125.44(15)
N61 C6 N1 114.90(14)
C5 C6 N1 119.66(14)
C6 N61 H61A 120.4(16)
C6 N61 H61B 121.7(14)
H61A N61 H61B 115(2)
C6' N1' C2' 121.93(14)
C6' N1' H1' 120.0(12)
C2' N1' H1' 117.9(12)
O21' C2' N3' 121.60(14)
O21' C2' N1' 118.58(13)
N3' C2' N1' 119.82(13)
C4' N3' C2' 119.78(13)
N41' C4' N3' 120.24(14)
N41' C4' C5' 119.94(14)
N3' C4' C5' 119.81(13)
C6' C5' F51' 121.85(15)
C6' C5' C4' 120.52(14)
F51' C5' C4' 117.61(14)
C5' C6' N1' 118.05(15)
C5' C6' H6' 121.0
N1' C6' H6' 121.0
C4' N41' H41C 118.9(14)
C4' N41' H41D 119.2(13)
H41C N41' H41D 121.6(19)

loop_
_geom_bond_atom_site_label_1
_geom_bond_atom_site_label_2
_geom_bond_distance
N1 C2 1.370(2)
N1 C6 1.384(2)
N1 H1 0.90(2)
C2 O21 1.239(2)
C2 N3 1.369(2)
N3 C4 1.4085(19)
N3 H3 0.93(2)
C4 O41 1.2531(18)
C4 C5 1.415(2)
C5 C6 1.374(2)
C5 H5 0.9500
C6 N61 1.345(2)
N61 H61A 0.90(2)
N61 H61B 0.92(3)
N1' C6' 1.366(2)
N1' C2' 1.384(2)
N1' H1' 0.98(2)
C2' O21' 1.2622(18)
C2' N3' 1.3597(19)
N3' C4' 1.3433(19)
C4' N41' 1.327(2)
C4' C5' 1.430(2)
C5' C6' 1.346(2)
C5' F51' 1.3569(18)
C6' H6' 0.9500
N41' H41C 0.90(2)
N41' H41D 0.91(2)

loop_
_geom_hbond_atom_site_label_D
_geom_hbond_atom_site_label_H
_geom_hbond_atom_site_label_A
_geom_hbond_site_symmetry_A
_geom_hbond_distance_DH
_geom_hbond_distance_HA
_geom_hbond_distance_DA
_geom_hbond_angle_DHA
N1 H1 O21' . 0.90(2) 1.88(2) 2.7805(17) 175.4(17)
N3 H3 O41 5_567 0.93(2) 1.92(2) 2.8534(17) 176.9(19)
N61 H61A O21 4_546 0.90(2) 2.62(2) 3.1691(18) 120.6(18)
N61 H61B N3' . 0.92(3) 2.09(3) 3.011(2) 175.2(19)
N1' H1' O21' 7_566 0.98(2) 1.85(2) 2.8256(17) 173.3(18)
N41' H41C O41 8 0.90(2) 2.19(2) 2.9012(17) 135.7(18)
N41' H41D O21 4_546 0.91(2) 1.91(2) 2.809(2) 169.7(19)

loop_
_geom_torsion_atom_site_label_1
_geom_torsion_atom_site_label_2
_geom_torsion_atom_site_label_3
_geom_torsion_atom_site_label_4
_geom_torsion
C6 N1 C2 O21 178.62(15)
C6 N1 C2 N3 -0.5(2)
O21 C2 N3 C4 179.83(15)
N1 C2 N3 C4 -1.1(2)
C2 N3 C4 O41 -179.74(13)
C2 N3 C4 C5 0.9(2)
O41 C4 C5 C6 -178.43(14)
N3 C4 C5 C6 0.9(2)
C4 C5 C6 N61 177.24(14)
C4 C5 C6 N1 -2.4(2)
C2 N1 C6 N61 -177.43(14)
C2 N1 C6 C5 2.2(2)
C6' N1' C2' O21' -178.42(13)
C6' N1' C2' N3' 1.9(2)
O21' C2' N3' C4' -179.43(13)
N1' C2' N3' C4' 0.3(2)
C2' N3' C4' N41' 177.16(14)
C2' N3' C4' C5' -2.8(2)
N41' C4' C5' C6' -176.55(15)
N3' C4' C5' C6' 3.4(2)
N41' C4' C5' F51' 2.0(2)
N3' C4' C5' F51' -178.07(13)
F51' C5' C6' N1' -179.78(13)
C4' C5' C6' N1' -1.3(2)
C2' N1' C6' C5' -1.3(2)

loop_
_cod_related_entry_id
_cod_related_entry_database
_cod_related_entry_code
1 ChemSpider 30654565
